data_4131084
loop_
_publ_author_name
'Kennedy, C. Rose'
'Lehnherr, Dan'
'Rajapaksa, Naomi S.'
'Ford, David D.'
'Park, Yongho'
'Jacobsen, Eric N.'

_publ_section_title
;
 Mechanism-Guided Development of a Highly Active Bis-thiourea Catalyst for
 Anion-Abstraction Catalysis.
;
_journal_issue 41
_journal_name_full 'Journal of the American Chemical Society'
_journal_page_first 13525
_journal_page_last 13528
_journal_paper_doi 10.1021/jacs.6b09205
_journal_volume 138
_journal_year 2016
_chemical_absolute_configuration ad
_chemical_formula_sum 'C58 H58 F12 N6 O2 S2'
_chemical_formula_weight 1163.22
_space_group_IT_number 19
_space_group_name_Hall 'P 2ac 2ab'
_space_group_name_H-M_alt 'P 21 21 21'
_symmetry_cell_setting orthorhombic
_symmetry_space_group_name_Hall 'P 2ac 2ab'
_symmetry_space_group_name_H-M 'P 21 21 21'
_atom_sites_solution_hydrogens geom
_atom_sites_solution_primary direct
_atom_sites_solution_secondary difmap
_audit_creation_method SHELXL-97
_cell_angle_alpha 90.00
_cell_angle_beta 90.00
_cell_angle_gamma 90.00
_cell_formula_units_Z 4
_cell_length_a 11.0829(2)
_cell_length_b 19.9964(4)
_cell_length_c 25.5461(5)
_cell_measurement_reflns_used 9031
_cell_measurement_temperature 100(2)
_cell_measurement_theta_max 27.1
_cell_measurement_theta_min 2.43
_cell_volume 5661.48(19)
_computing_cell_refinement 'SAINT 7.46A (Bruker-AXS, 2009)'
_computing_data_collection 'APEX2 v2009.3.0 (Bruker-AXS, 2009)'
_computing_data_reduction 'SAINT 7.46A (Bruker-AXS, 2009)'
_computing_molecular_graphics 'Bruker SHELXTL (Sheldrick, 2008)'
_computing_publication_material 'Bruker SHELXTL (Sheldrick, 2008)'
_computing_structure_refinement 'SHELXL-97 (Sheldrick, 2008)'
_computing_structure_solution 'SHELXS-97 (Sheldrick, 2008)'
_diffrn_ambient_temperature 100(2)
_diffrn_measured_fraction_theta_full 1.000
_diffrn_measured_fraction_theta_max 1.000
_diffrn_measurement_device_type
;
Bruker D8 goniometer with CCD area detector  
;
_diffrn_measurement_method 'omega and phi scans'
_diffrn_radiation_monochromator graphite
_diffrn_radiation_source 'fine-focus sealed tube'
_diffrn_radiation_type MoK\a
_diffrn_radiation_wavelength 0.71073
_diffrn_reflns_av_R_equivalents 0.0379
_diffrn_reflns_av_sigmaI/netI 0.0154
_diffrn_reflns_limit_h_max 14
_diffrn_reflns_limit_h_min -14
_diffrn_reflns_limit_k_max 25
_diffrn_reflns_limit_k_min -25
_diffrn_reflns_limit_l_max 32
_diffrn_reflns_limit_l_min -32
_diffrn_reflns_number 180301
_diffrn_reflns_theta_full 27.12
_diffrn_reflns_theta_max 27.12
_diffrn_reflns_theta_min 1.29
_exptl_absorpt_coefficient_mu 0.181
_exptl_absorpt_correction_T_max 0.9786
_exptl_absorpt_correction_T_min 0.9681
_exptl_absorpt_correction_type multi-scan
_exptl_absorpt_process_details SADABS
_exptl_crystal_colour colorless
_exptl_crystal_density_diffrn 1.365
_exptl_crystal_density_method 'not measured'
_exptl_crystal_description block
_exptl_crystal_F_000 2416
_exptl_crystal_size_max 0.18
_exptl_crystal_size_mid 0.16
_exptl_crystal_size_min 0.12
_refine_diff_density_max 1.064
_refine_diff_density_min -0.832
_refine_diff_density_rms 0.071
_refine_ls_abs_structure_details 'Flack H D (1983), Acta Cryst. A39, 876-881'
_refine_ls_abs_structure_Flack -0.03(9)
_refine_ls_extinction_method none
_refine_ls_goodness_of_fit_ref 1.043
_refine_ls_hydrogen_treatment constr
_refine_ls_matrix_type full
_refine_ls_number_parameters 715
_refine_ls_number_reflns 12518
_refine_ls_number_restraints 378
_refine_ls_restrained_S_all 1.173
_refine_ls_R_factor_all 0.0700
_refine_ls_R_factor_gt 0.0645
_refine_ls_shift/su_max 0.003
_refine_ls_shift/su_mean 0.000
_refine_ls_structure_factor_coef Fsqd
_refine_ls_weighting_details 'calc w=1/[\s^2^(Fo^2^)+(0.0889P)^2^+7.5922P] where P=(Fo^2^+2Fc^2^)/3'
_refine_ls_weighting_scheme calc
_refine_ls_wR_factor_gt 0.1696
_refine_ls_wR_factor_ref 0.1756
_reflns_number_gt 11557
_reflns_number_total 12518
_reflns_threshold_expression >2sigma(I)
_cod_data_source_file ja6b09205_si_002.cif
_cod_data_source_block DLH-226
_cod_depositor_comments
;
The following automatic conversions were performed:

data item '_symmetry_cell_setting' value 'ORTHORHOMBIC' was changed
to 'orthorhombic' in accordance with the
/home/saulius/struct/COD-crude-data/automatic-downloads/DataCite-retrospective/ACS/depositions/lib/dictionaries/cif_core.dic
dictionary named 'cif_core.dic' version 2.4.2 last updated on
2011-04-26.

Automatic conversion script
Id: cif_fix_values 6909 2019-04-08 15:41:33Z antanas 
;
_cod_database_code 4131084

loop_
_symmetry_equiv_pos_as_xyz
'x, y, z'
'x+1/2, -y+1/2, -z'
'-x, y+1/2, -z+1/2'
'-x+1/2, -y, z+1/2'

loop_
_atom_site_label
_atom_site_type_symbol
_atom_site_fract_x
_atom_site_fract_y
_atom_site_fract_z
_atom_site_U_iso_or_equiv
_atom_site_adp_type
_atom_site_occupancy
_atom_site_symmetry_multiplicity
_atom_site_calc_flag
_atom_site_refinement_flags
_atom_site_disorder_assembly
_atom_site_disorder_group
C1 C -0.1518(3) -0.7295(2) -0.92447(15) 0.0352(8) Uani 1 1 d . . .
H1 H -0.2361 -0.7354 -0.9196 0.042 Uiso 1 1 calc R . .
C2 C -0.0939(4) -0.7655(3) -0.96281(16) 0.0433(10) Uani 1 1 d . . .
H2 H -0.1377 -0.7971 -0.9831 0.052 Uiso 1 1 calc R . .
C3 C 0.0271(4) -0.7558(2) -0.97197(14) 0.0389(9) Uani 1 1 d . . .
H3 H 0.0670 -0.7797 -0.9991 0.047 Uiso 1 1 calc R . .
C4 C 0.0889(3) -0.7116(3) -0.94169(18) 0.0471(11) Uani 1 1 d . . .
H4 H 0.1726 -0.7050 -0.9478 0.057 Uiso 1 1 calc R . .
C5 C 0.0326(3) -0.6760(2) -0.90212(18) 0.0413(10) Uani 1 1 d . . .
H5 H 0.0779 -0.6456 -0.8815 0.050 Uiso 1 1 calc R . .
C6 C -0.0896(3) -0.68457(17) -0.89237(14) 0.0248(7) Uani 1 1 d . . .
C7 C -0.1534(3) -0.64308(16) -0.85063(14) 0.0238(6) Uani 1 1 d . . .
H7 H -0.1741 -0.5992 -0.8671 0.029 Uiso 1 1 calc R . .
C8 C -0.0806(3) -0.62772(18) -0.80170(15) 0.0294(7) Uani 1 1 d . . .
C9 C -0.0078(4) -0.6746(2) -0.77688(16) 0.0379(8) Uani 1 1 d . . .
H9 H 0.0049 -0.7171 -0.7925 0.045 Uiso 1 1 calc R . .
C10 C 0.0464(4) -0.6593(3) -0.7292(2) 0.0503(11) Uani 1 1 d . . .
H10 H 0.0952 -0.6918 -0.7122 0.060 Uiso 1 1 calc R . .
C11 C 0.0301(4) -0.5974(3) -0.70651(18) 0.0496(11) Uani 1 1 d . . .
H11 H 0.0663 -0.5876 -0.6737 0.059 Uiso 1 1 calc R . .
C12 C -0.0390(4) -0.5498(2) -0.73154(18) 0.0421(10) Uani 1 1 d . . .
H12 H -0.0491 -0.5068 -0.7163 0.050 Uiso 1 1 calc R . .
C13 C -0.0930(3) -0.56468(19) -0.77847(16) 0.0331(8) Uani 1 1 d . . .
H13 H -0.1400 -0.5314 -0.7956 0.040 Uiso 1 1 calc R . .
C14 C -0.3660(3) -0.63485(16) -0.82879(12) 0.0212(6) Uani 1 1 d . . .
C15 C -0.4864(3) -0.66622(15) -0.81189(12) 0.0215(6) Uani 1 1 d . . .
H15 H -0.4680 -0.7069 -0.7905 0.026 Uiso 1 1 calc R . .
C16 C -0.5636(3) -0.62785(16) -0.72709(13) 0.0229(6) Uani 1 1 d . A .
C17 C -0.6706(15) -0.5746(6) -0.6504(4) 0.0369(7) Uani 0.417(3) 1 d PGDU A 1
C18 C -0.7059(15) -0.6343(4) -0.6271(4) 0.0429(8) Uani 0.417(3) 1 d PGU A 1
H18 H -0.6896 -0.6757 -0.6440 0.051 Uiso 0.417(3) 1 calc PR A 1
C19 C -0.7651(12) -0.6335(4) -0.5791(4) 0.0567(9) Uani 0.417(3) 1 d PGDU A 1
C20 C -0.7890(10) -0.5730(4) -0.5544(3) 0.0582(9) Uani 0.417(3) 1 d PGU A 1
H20 H -0.8295 -0.5725 -0.5216 0.070 Uiso 0.417(3) 1 calc PR A 1
C21 C -0.7538(10) -0.5133(3) -0.5777(3) 0.0581(8) Uani 0.417(3) 1 d PGDU A 1
C22 C -0.6946(11) -0.5141(4) -0.6257(4) 0.0457(9) Uani 0.417(3) 1 d PGU A 1
H22 H -0.6705 -0.4733 -0.6416 0.055 Uiso 0.417(3) 1 calc PR A 1
C17B C -0.6685(11) -0.5745(4) -0.6526(2) 0.0369(7) Uani 0.583(3) 1 d PGD A 2
C18B C -0.7036(11) -0.6287(3) -0.6222(3) 0.0429(8) Uani 0.583(3) 1 d PG A 2
H18B H -0.7076 -0.6721 -0.6372 0.051 Uiso 0.583(3) 1 calc PR A 2
C19B C -0.7328(8) -0.6194(3) -0.5697(3) 0.0567(9) Uani 0.583(3) 1 d PGD A 2
C20B C -0.7269(7) -0.5559(3) -0.54777(18) 0.0582(9) Uani 0.583(3) 1 d PG A 2
H20B H -0.7469 -0.5496 -0.5119 0.070 Uiso 0.583(3) 1 calc PR A 2
C21B C -0.6918(7) -0.5017(2) -0.5782(2) 0.0581(8) Uani 0.583(3) 1 d PGD A 2
C22B C -0.6626(8) -0.5110(3) -0.6306(2) 0.0457(9) Uani 0.583(3) 1 d PG A 2
H22B H -0.6386 -0.4739 -0.6514 0.055 Uiso 0.583(3) 1 calc PR A 2
C28B C -0.7681(11) -0.6787(5) -0.5381(4) 0.0696(10) Uani 0.583(3) 1 d PD A 2
F1B F -0.7400(7) -0.6780(3) -0.4900(2) 0.0848(13) Uani 0.583(3) 1 d PD A 2
F2B F -0.7350(8) -0.7396(4) -0.5593(3) 0.0804(14) Uani 0.583(3) 1 d PD A 2
F3B F -0.9007(7) -0.6843(4) -0.5385(3) 0.0878(13) Uani 0.583(3) 1 d PD A 2
C29B C -0.6766(11) -0.4287(5) -0.5530(4) 0.0724(8) Uani 0.583(3) 1 d PD A 2
F4B F -0.7062(8) -0.3872(5) -0.5845(4) 0.0805(13) Uani 0.583(3) 1 d PD A 2
F5B F -0.5566(7) -0.4154(3) -0.5470(2) 0.0826(12) Uani 0.583(3) 1 d PD A 2
F6B F -0.7550(7) -0.4427(3) -0.5048(2) 0.0724(8) Uani 0.583(3) 1 d PD A 2
C28 C -0.7960(13) -0.6994(7) -0.5530(5) 0.0696(10) Uani 0.417(3) 1 d PDU A 1
F1 F -0.8556(11) -0.6966(5) -0.5134(4) 0.0848(13) Uani 0.417(3) 1 d PDU A 1
F2 F -0.6800(10) -0.7325(5) -0.5428(4) 0.0804(14) Uani 0.417(3) 1 d PDU A 1
F3 F -0.8532(10) -0.7385(5) -0.5889(3) 0.0878(13) Uani 0.417(3) 1 d PDU A 1
C29 C -0.7722(14) -0.4451(6) -0.5531(5) 0.0724(8) Uani 0.417(3) 1 d PDU A 1
F4 F -0.7521(12) -0.3942(7) -0.5813(6) 0.0805(13) Uani 0.417(3) 1 d PDU A 1
F5 F -0.7083(11) -0.4228(5) -0.5092(4) 0.0826(12) Uani 0.417(3) 1 d PDU A 1
F6 F -0.8971(8) -0.4341(4) -0.5555(3) 0.0724(8) Uani 0.417(3) 1 d PDU A 1
C23 C -0.2639(3) -0.74251(17) -0.81304(15) 0.0279(7) Uani 1 1 d . . .
H23A H -0.2630 -0.7752 -0.8416 0.042 Uiso 1 1 calc R . .
H23B H -0.3346 -0.7502 -0.7908 0.042 Uiso 1 1 calc R . .
H23C H -0.1903 -0.7474 -0.7921 0.042 Uiso 1 1 calc R . .
C24 C -0.5703(3) -0.68782(17) -0.85785(13) 0.0237(6) Uani 1 1 d . . .
C25 C -0.6866(3) -0.7152(2) -0.83329(17) 0.0373(9) Uani 1 1 d . . .
H25A H -0.6663 -0.7501 -0.8078 0.056 Uiso 1 1 calc R . .
H25B H -0.7380 -0.7341 -0.8608 0.056 Uiso 1 1 calc R . .
H25C H -0.7296 -0.6788 -0.8156 0.056 Uiso 1 1 calc R . .
C26 C -0.5110(3) -0.74392(16) -0.88968(13) 0.0280(7) Uani 1 1 d . . .
H26A H -0.4362 -0.7273 -0.9055 0.042 Uiso 1 1 calc R . .
H26B H -0.5663 -0.7586 -0.9173 0.042 Uiso 1 1 calc R . .
H26C H -0.4925 -0.7817 -0.8666 0.042 Uiso 1 1 calc R . .
C27 C -0.5997(4) -0.62952(18) -0.89447(15) 0.0317(8) Uani 1 1 d . . .
H27A H -0.6315 -0.5920 -0.8740 0.048 Uiso 1 1 calc R . .
H27B H -0.6601 -0.6438 -0.9201 0.048 Uiso 1 1 calc R . .
H27C H -0.5262 -0.6154 -0.9127 0.048 Uiso 1 1 calc R . .
N1 N -0.2692(2) -0.67472(13) -0.83485(11) 0.0218(5) Uani 1 1 d . . .
N2 N -0.5468(3) -0.61836(14) -0.77831(11) 0.0245(6) Uani 1 1 d . . .
H2A H -0.5738 -0.5811 -0.7924 0.029 Uiso 1 1 calc R . .
N3 N -0.6299(3) -0.57836(14) -0.70424(11) 0.0259(6) Uani 1 1 d D . .
H3A H -0.6504 -0.5447 -0.7246 0.031 Uiso 0.417(3) 1 calc PR A 1
H3B H -0.6507 -0.5449 -0.7247 0.031 Uiso 0.583(3) 1 calc PR A 2
O1 O -0.3600(2) -0.57373(12) -0.83597(10) 0.0284(5) Uani 1 1 d . . .
S1 S -0.50499(10) -0.69275(5) -0.69409(3) 0.0342(2) Uani 1 1 d . . .
C31 C -0.8865(14) -0.3944(11) -0.7180(7) 0.025(2) Uani 0.539(6) 1 d PG B 1
H31 H -0.8038 -0.4060 -0.7143 0.031 Uiso 0.539(6) 1 calc PR B 1
C32 C -0.9524(15) -0.3742(10) -0.6744(5) 0.032(2) Uani 0.539(6) 1 d PG B 1
H32 H -0.9147 -0.3720 -0.6411 0.039 Uiso 0.539(6) 1 calc PR B 1
C33 C -1.0734(15) -0.3572(10) -0.6797(4) 0.040(3) Uani 0.539(6) 1 d PG B 1
H33 H -1.1184 -0.3434 -0.6500 0.049 Uiso 0.539(6) 1 calc PR B 1
C34 C -1.1285(13) -0.3605(11) -0.7285(5) 0.038(3) Uani 0.539(6) 1 d PG B 1
H34 H -1.2112 -0.3489 -0.7321 0.045 Uiso 0.539(6) 1 calc PR B 1
C35 C -1.0627(17) -0.3807(11) -0.7720(4) 0.031(2) Uani 0.539(6) 1 d PG B 1
H35 H -1.1004 -0.3830 -0.8054 0.037 Uiso 0.539(6) 1 calc PR B 1
C36 C -0.9417(18) -0.3977(12) -0.7668(5) 0.022(2) Uani 0.539(6) 1 d PGD B 1
C37 C -0.8663(11) -0.4222(11) -0.8141(4) 0.0304(8) Uani 0.539(6) 1 d PDU B 1
H37 H -0.8493 -0.4700 -0.8053 0.037 Uiso 0.539(6) 1 calc PR B 1
C38 C -0.9281(7) -0.4268(3) -0.8666(2) 0.0383(9) Uani 0.539(6) 1 d PGDU B 1
C39 C -0.9666(7) -0.3701(3) -0.8933(3) 0.0460(10) Uani 0.539(6) 1 d PGU B 1
H39 H -0.9569 -0.3272 -0.8780 0.055 Uiso 0.539(6) 1 calc PR B 1
C40 C -1.0192(6) -0.3763(3) -0.9425(3) 0.0534(11) Uani 0.539(6) 1 d PGU B 1
H40 H -1.0455 -0.3376 -0.9607 0.064 Uiso 0.539(6) 1 calc PR B 1
C41 C -1.0333(6) -0.4391(3) -0.9649(2) 0.0568(11) Uani 0.539(6) 1 d PGU B 1
H41 H -1.0692 -0.4434 -0.9985 0.068 Uiso 0.539(6) 1 calc PR B 1
C42 C -0.9948(6) -0.4958(3) -0.9382(3) 0.0535(11) Uani 0.539(6) 1 d PGU B 1
H42 H -1.0044 -0.5388 -0.9535 0.064 Uiso 0.539(6) 1 calc PR B 1
C43 C -0.9422(7) -0.4896(3) -0.8891(2) 0.0457(10) Uani 0.539(6) 1 d PGU B 1
H43 H -0.9158 -0.5284 -0.8708 0.055 Uiso 0.539(6) 1 calc PR B 1
C31B C -0.8964(17) -0.3850(14) -0.7271(8) 0.025(2) Uani 0.461(6) 1 d PG B 2
H31B H -0.8139 -0.3951 -0.7209 0.031 Uiso 0.461(6) 1 calc PR B 2
C32B C -0.9699(19) -0.3651(12) -0.6858(6) 0.032(2) Uani 0.461(6) 1 d PG B 2
H32B H -0.9377 -0.3616 -0.6515 0.039 Uiso 0.461(6) 1 calc PR B 2
C33B C -1.0907(19) -0.3502(12) -0.6948(5) 0.040(3) Uani 0.461(6) 1 d PG B 2
H33B H -1.1409 -0.3366 -0.6666 0.049 Uiso 0.461(6) 1 calc PR B 2
C34B C -1.1380(16) -0.3553(14) -0.7451(6) 0.038(3) Uani 0.461(6) 1 d PG B 2
H34B H -1.2205 -0.3452 -0.7512 0.045 Uiso 0.461(6) 1 calc PR B 2
C35B C -1.064(2) -0.3752(14) -0.7863(5) 0.031(2) Uani 0.461(6) 1 d PG B 2
H35B H -1.0967 -0.3787 -0.8207 0.037 Uiso 0.461(6) 1 calc PR B 2
C36B C -0.944(2) -0.3901(15) -0.7773(7) 0.022(2) Uani 0.461(6) 1 d PGD B 2
C37B C -0.8671(12) -0.4218(13) -0.8200(5) 0.0304(8) Uani 0.461(6) 1 d PD B 2
H37B H -0.8608 -0.4709 -0.8129 0.037 Uiso 0.461(6) 1 calc PR B 2
C38B C -0.9166(9) -0.4118(4) -0.8755(2) 0.0383(9) Uani 0.461(6) 1 d PGD B 2
C39B C -0.9481(8) -0.3502(3) -0.8966(3) 0.0460(10) Uani 0.461(6) 1 d PG B 2
H39B H -0.9415 -0.3108 -0.8760 0.055 Uiso 0.461(6) 1 calc PR B 2
C40B C -0.9895(8) -0.3462(3) -0.9479(3) 0.0534(11) Uani 0.461(6) 1 d PG B 2
H40B H -1.0111 -0.3041 -0.9623 0.064 Uiso 0.461(6) 1 calc PR B 2
C41B C -0.9993(7) -0.4038(4) -0.9780(3) 0.0568(11) Uani 0.461(6) 1 d PG B 2
H41B H -1.0275 -0.4010 -1.0131 0.068 Uiso 0.461(6) 1 calc PR B 2
C42B C -0.9677(8) -0.4654(3) -0.9569(3) 0.0535(11) Uani 0.461(6) 1 d PG B 2
H42B H -0.9744 -0.5048 -0.9775 0.064 Uiso 0.461(6) 1 calc PR B 2
C43B C -0.9263(8) -0.4694(3) -0.9056(3) 0.0457(10) Uani 0.461(6) 1 d PG B 2
H43B H -0.9047 -0.5115 -0.8912 0.055 Uiso 0.461(6) 1 calc PR B 2
C44 C -0.6474(3) -0.43345(15) -0.81661(12) 0.0199(6) Uani 1 1 d . B .
C45 C -0.5191(3) -0.40520(15) -0.82321(12) 0.0193(6) Uani 1 1 d . . .
H45 H -0.5171 -0.3595 -0.8073 0.023 Uiso 1 1 calc R . .
C46 C -0.4328(3) -0.44456(15) -0.74046(13) 0.0204(6) Uani 1 1 d . C .
C53 C -0.7363(3) -0.31885(16) -0.81846(15) 0.0273(7) Uani 1 1 d . B .
H53A H -0.7430 -0.3031 -0.8547 0.041 Uiso 1 1 calc R . .
H53B H -0.6588 -0.3045 -0.8038 0.041 Uiso 1 1 calc R . .
H53C H -0.8022 -0.3000 -0.7976 0.041 Uiso 1 1 calc R . .
C54 C -0.4737(3) -0.39965(16) -0.88096(12) 0.0237(6) Uani 1 1 d . . .
C55 C -0.3377(3) -0.3847(2) -0.88040(16) 0.0377(9) Uani 1 1 d . . .
H55A H -0.3226 -0.3442 -0.8599 0.057 Uiso 1 1 calc R . .
H55B H -0.3093 -0.3780 -0.9163 0.057 Uiso 1 1 calc R . .
H55C H -0.2945 -0.4225 -0.8646 0.057 Uiso 1 1 calc R . .
C56 C -0.5363(4) -0.34087(18) -0.90825(14) 0.0325(8) Uani 1 1 d . . .
H56A H -0.6226 -0.3505 -0.9119 0.049 Uiso 1 1 calc R . .
H56B H -0.5008 -0.3343 -0.9430 0.049 Uiso 1 1 calc R . .
H56C H -0.5256 -0.3002 -0.8873 0.049 Uiso 1 1 calc R . .
C57 C -0.4974(4) -0.46325(17) -0.91274(13) 0.0313(7) Uani 1 1 d . . .
H57A H -0.4560 -0.5011 -0.8963 0.047 Uiso 1 1 calc R . .
H57B H -0.4670 -0.4573 -0.9485 0.047 Uiso 1 1 calc R . .
H57C H -0.5843 -0.4721 -0.9138 0.047 Uiso 1 1 calc R . .
N4 N -0.7434(2) -0.39200(13) -0.81743(12) 0.0236(6) Uani 1 1 d D . .
N5 N -0.4387(2) -0.44829(13) -0.79294(10) 0.0201(5) Uani 1 1 d . . .
H5A H -0.3929 -0.4774 -0.8095 0.024 Uiso 1 1 calc R . .
N6 N -0.3615(2) -0.49320(14) -0.71875(10) 0.0223(5) Uani 1 1 d D . .
H6A H -0.3336 -0.5234 -0.7407 0.027 Uiso 0.537(4) 1 calc PR C 1
H6B H -0.3349 -0.5233 -0.7411 0.027 Uiso 0.463(4) 1 calc PR C 2
O2 O -0.6599(2) -0.49459(11) -0.81035(10) 0.0242(5) Uani 1 1 d . . .
C47 C -0.3263(12) -0.5017(7) -0.6655(3) 0.0262(6) Uani 0.537(4) 1 d PGDU C 1
C48 C -0.2879(14) -0.5655(6) -0.6518(5) 0.0283(7) Uani 0.537(4) 1 d PGU C 1
H48 H -0.2878 -0.6002 -0.6771 0.034 Uiso 0.537(4) 1 calc PR C 1
C49 C -0.2494(13) -0.5784(4) -0.6010(6) 0.0359(6) Uani 0.537(4) 1 d PGDU C 1
C50 C -0.2495(10) -0.5276(6) -0.5639(4) 0.0368(7) Uani 0.537(4) 1 d PGU C 1
H50 H -0.2233 -0.5365 -0.5292 0.044 Uiso 0.537(4) 1 calc PR C 1
C51 C -0.2880(8) -0.4638(5) -0.5776(4) 0.0413(7) Uani 0.537(4) 1 d PGDU C 1
C52 C -0.3264(9) -0.4508(5) -0.6284(4) 0.0331(8) Uani 0.537(4) 1 d PGU C 1
H52 H -0.3527 -0.4072 -0.6377 0.040 Uiso 0.537(4) 1 calc PR C 1
C58 C -0.2124(13) -0.6474(6) -0.5868(5) 0.0491(8) Uani 0.537(4) 1 d PDU C 1
F7 F -0.1724(9) -0.6819(4) -0.6289(2) 0.0569(6) Uani 0.537(4) 1 d PDU C 1
F8 F -0.1248(7) -0.6484(3) -0.5504(2) 0.0569(6) Uani 0.537(4) 1 d PDU C 1
F9 F -0.3032(7) -0.6839(3) -0.5660(2) 0.0569(6) Uani 0.537(4) 1 d PDU C 1
C59 C -0.2966(11) -0.4086(5) -0.5368(4) 0.0580(5) Uani 0.537(4) 1 d PDU C 1
F10 F -0.2527(15) -0.3509(6) -0.5575(5) 0.0580(5) Uani 0.537(4) 1 d PDU C 1
F11 F -0.2168(7) -0.4197(3) -0.4982(2) 0.0580(5) Uani 0.537(4) 1 d PDU C 1
F12 F -0.4079(5) -0.3935(3) -0.5235(2) 0.0580(5) Uani 0.537(4) 1 d PDU C 1
C47B C -0.3237(14) -0.5031(8) -0.6666(4) 0.0262(6) Uani 0.463(4) 1 d PGD C 2
C48B C -0.2975(17) -0.5684(7) -0.6516(6) 0.0283(7) Uani 0.463(4) 1 d PG C 2
H48B H -0.3097 -0.6041 -0.6755 0.034 Uiso 0.463(4) 1 calc PR C 2
C49B C -0.2535(16) -0.5813(5) -0.6017(7) 0.0359(6) Uani 0.463(4) 1 d PGD C 2
C50B C -0.2357(12) -0.5289(7) -0.5667(4) 0.0368(7) Uani 0.463(4) 1 d PG C 2
H50B H -0.2056 -0.5378 -0.5326 0.044 Uiso 0.463(4) 1 calc PR C 2
C51B C -0.2619(10) -0.4637(6) -0.5817(4) 0.0413(7) Uani 0.463(4) 1 d PGD C 2
C52B C -0.3059(11) -0.4508(6) -0.6317(5) 0.0331(8) Uani 0.463(4) 1 d PG C 2
H52B H -0.3238 -0.4062 -0.6419 0.040 Uiso 0.463(4) 1 calc PR C 2
C58B C -0.2289(14) -0.6499(7) -0.5840(5) 0.0491(8) Uani 0.463(4) 1 d PD C 2
F7B F -0.1596(10) -0.6841(5) -0.6170(3) 0.0569(6) Uani 0.463(4) 1 d PD C 2
F8B F -0.3321(7) -0.6879(3) -0.5826(3) 0.0569(6) Uani 0.463(4) 1 d PD C 2
F9B F -0.1848(8) -0.6558(3) -0.5357(3) 0.0569(6) Uani 0.463(4) 1 d PD C 2
C59B C -0.2366(12) -0.4094(5) -0.5444(4) 0.0580(5) Uani 0.463(4) 1 d PD C 2
F10B F -0.2599(17) -0.3498(7) -0.5627(5) 0.0580(5) Uani 0.463(4) 1 d PD C 2
F11B F -0.1161(6) -0.4063(3) -0.5328(3) 0.0580(5) Uani 0.463(4) 1 d PD C 2
F12B F -0.2821(8) -0.4237(3) -0.4950(3) 0.0580(5) Uani 0.463(4) 1 d PD C 2
S2 S -0.51007(9) -0.38698(4) -0.70681(3) 0.0316(2) Uani 1 1 d . . .

loop_
_atom_site_aniso_label
_atom_site_aniso_U_11
_atom_site_aniso_U_22
_atom_site_aniso_U_33
_atom_site_aniso_U_23
_atom_site_aniso_U_13
_atom_site_aniso_U_12
C1 0.0247(17) 0.049(2) 0.0319(19) -0.0033(17) 0.0038(15) -0.0043(16)
C2 0.041(2) 0.061(3) 0.0277(19) -0.0090(19) 0.0002(16) -0.002(2)
C3 0.0317(19) 0.063(3) 0.0218(16) -0.0059(16) 0.0006(14) 0.0145(18)
C4 0.0188(16) 0.080(3) 0.042(2) -0.016(2) 0.0020(16) 0.0091(19)
C5 0.0215(17) 0.056(3) 0.047(2) -0.0156(19) 0.0021(16) -0.0006(17)
C6 0.0194(14) 0.0244(15) 0.0306(16) 0.0064(13) -0.0002(13) 0.0052(12)
C7 0.0144(14) 0.0218(14) 0.0351(17) 0.0028(13) 0.0017(13) 0.0009(12)
C8 0.0228(15) 0.0291(17) 0.0363(19) -0.0052(14) 0.0036(14) -0.0015(13)
C9 0.0339(19) 0.038(2) 0.041(2) -0.0071(16) -0.0078(17) 0.0027(17)
C10 0.043(2) 0.054(3) 0.053(3) -0.006(2) -0.017(2) 0.003(2)
C11 0.042(2) 0.063(3) 0.043(2) -0.016(2) -0.0047(19) -0.018(2)
C12 0.0322(19) 0.043(2) 0.051(2) -0.0171(19) 0.0099(18) -0.0169(17)
C13 0.0265(17) 0.0290(18) 0.044(2) -0.0079(16) 0.0087(15) -0.0066(14)
C14 0.0176(14) 0.0228(15) 0.0230(14) -0.0015(12) 0.0011(12) 0.0037(12)
C15 0.0209(14) 0.0219(13) 0.0218(13) 0.0026(11) 0.0040(12) 0.0045(12)
C16 0.0199(14) 0.0241(15) 0.0247(15) 0.0004(12) 0.0016(12) 0.0024(12)
C17 0.0552(18) 0.0295(13) 0.0260(13) -0.0041(11) 0.0056(13) 0.0095(13)
C18 0.0632(19) 0.0349(14) 0.0305(15) -0.0019(12) 0.0155(14) 0.0099(15)
C19 0.085(2) 0.0487(14) 0.0359(16) 0.0007(13) 0.0247(15) 0.0126(15)
C20 0.089(2) 0.0525(15) 0.0334(16) -0.0058(14) 0.0202(18) 0.0157(18)
C21 0.091(2) 0.0470(13) 0.0362(14) -0.0099(12) 0.0137(16) 0.0169(16)
C22 0.073(2) 0.0338(14) 0.0304(14) -0.0048(12) 0.0064(15) 0.0147(17)
C17B 0.0552(18) 0.0295(13) 0.0260(13) -0.0041(11) 0.0056(13) 0.0095(13)
C18B 0.0632(19) 0.0349(14) 0.0305(15) -0.0019(12) 0.0155(14) 0.0099(15)
C19B 0.085(2) 0.0487(14) 0.0359(16) 0.0007(13) 0.0247(15) 0.0126(15)
C20B 0.089(2) 0.0525(15) 0.0334(16) -0.0058(14) 0.0202(18) 0.0157(18)
C21B 0.091(2) 0.0470(13) 0.0362(14) -0.0099(12) 0.0137(16) 0.0169(16)
C22B 0.073(2) 0.0338(14) 0.0304(14) -0.0048(12) 0.0064(15) 0.0147(17)
C28B 0.102(2) 0.0574(17) 0.0495(19) 0.0092(16) 0.0312(17) 0.0079(19)
F1B 0.118(3) 0.078(3) 0.058(2) 0.0261(19) 0.040(2) 0.013(3)
F2B 0.113(3) 0.057(2) 0.072(3) 0.019(2) 0.026(2) 0.011(3)
F3B 0.126(3) 0.076(2) 0.062(2) 0.0205(19) 0.018(2) -0.018(3)
C29B 0.111(2) 0.0557(14) 0.0504(13) -0.0209(12) 0.0138(16) 0.0225(16)
F4B 0.118(4) 0.0481(17) 0.075(2) -0.0231(15) 0.012(3) 0.012(3)
F5B 0.124(3) 0.059(2) 0.064(2) -0.0195(18) 0.011(2) -0.014(2)
F6B 0.111(2) 0.0557(14) 0.0504(13) -0.0209(12) 0.0138(16) 0.0225(16)
C28 0.102(2) 0.0574(17) 0.0495(19) 0.0092(16) 0.0312(17) 0.0079(19)
F1 0.118(3) 0.078(3) 0.058(2) 0.0261(19) 0.040(2) 0.013(3)
F2 0.113(3) 0.057(2) 0.072(3) 0.019(2) 0.026(2) 0.011(3)
F3 0.126(3) 0.076(2) 0.062(2) 0.0205(19) 0.018(2) -0.018(3)
C29 0.111(2) 0.0557(14) 0.0504(13) -0.0209(12) 0.0138(16) 0.0225(16)
F4 0.118(4) 0.0481(17) 0.075(2) -0.0231(15) 0.012(3) 0.012(3)
F5 0.124(3) 0.059(2) 0.064(2) -0.0195(18) 0.011(2) -0.014(2)
F6 0.111(2) 0.0557(14) 0.0504(13) -0.0209(12) 0.0138(16) 0.0225(16)
C23 0.0235(16) 0.0258(16) 0.0343(18) 0.0109(14) 0.0056(14) 0.0081(13)
C24 0.0215(15) 0.0228(15) 0.0268(15) 0.0055(13) 0.0010(12) 0.0018(12)
C25 0.0229(17) 0.047(2) 0.042(2) 0.0055(17) 0.0046(15) -0.0077(16)
C26 0.0318(18) 0.0248(15) 0.0275(15) 0.0001(12) -0.0005(15) -0.0019(14)
C27 0.0370(19) 0.0274(17) 0.0308(18) 0.0057(14) -0.0110(15) 0.0016(14)
N1 0.0165(12) 0.0199(13) 0.0291(14) 0.0031(11) 0.0019(10) 0.0021(10)
N2 0.0237(13) 0.0246(13) 0.0252(13) 0.0058(11) 0.0025(10) 0.0092(11)
N3 0.0282(14) 0.0229(13) 0.0265(14) 0.0034(11) 0.0059(11) 0.0082(11)
O1 0.0243(12) 0.0191(11) 0.0418(14) -0.0004(10) 0.0024(10) 0.0043(9)
S1 0.0453(5) 0.0331(4) 0.0242(4) 0.0086(3) 0.0045(4) 0.0167(4)
C31 0.028(3) 0.016(6) 0.033(6) 0.005(4) -0.004(3) -0.006(2)
C32 0.047(5) 0.024(5) 0.026(6) 0.004(4) -0.002(4) -0.013(4)
C33 0.038(5) 0.035(4) 0.048(7) -0.011(6) 0.017(6) -0.009(3)
C34 0.024(3) 0.038(4) 0.051(10) -0.015(7) 0.002(5) 0.004(2)
C35 0.0215(18) 0.026(4) 0.044(6) -0.005(6) -0.004(5) 0.004(2)
C36 0.0191(16) 0.012(5) 0.034(6) 0.000(5) 0.000(4) -0.002(2)
C37 0.0207(14) 0.0255(15) 0.045(2) -0.0124(18) -0.0075(14) 0.0042(12)
C38 0.0294(16) 0.037(2) 0.0488(19) -0.0125(16) -0.0130(14) 0.0044(15)
C39 0.039(2) 0.044(2) 0.0545(19) -0.0066(19) -0.0206(16) 0.0037(19)
C40 0.049(2) 0.053(2) 0.058(2) -0.005(2) -0.0249(18) -0.001(2)
C41 0.056(2) 0.057(3) 0.057(2) -0.010(2) -0.0234(19) -0.004(2)
C42 0.054(2) 0.052(2) 0.055(2) -0.0155(19) -0.0193(19) -0.004(2)
C43 0.043(2) 0.043(2) 0.052(2) -0.0157(18) -0.0150(18) 0.0002(18)
C31B 0.028(3) 0.016(6) 0.033(6) 0.005(4) -0.004(3) -0.006(2)
C32B 0.047(5) 0.024(5) 0.026(6) 0.004(4) -0.002(4) -0.013(4)
C33B 0.038(5) 0.035(4) 0.048(7) -0.011(6) 0.017(6) -0.009(3)
C34B 0.024(3) 0.038(4) 0.051(10) -0.015(7) 0.002(5) 0.004(2)
C35B 0.0215(18) 0.026(4) 0.044(6) -0.005(6) -0.004(5) 0.004(2)
C36B 0.0191(16) 0.012(5) 0.034(6) 0.000(5) 0.000(4) -0.002(2)
C37B 0.0207(14) 0.0255(15) 0.045(2) -0.0124(18) -0.0075(14) 0.0042(12)
C38B 0.0294(16) 0.037(2) 0.0488(19) -0.0125(16) -0.0130(14) 0.0044(15)
C39B 0.039(2) 0.044(2) 0.0545(19) -0.0066(19) -0.0206(16) 0.0037(19)
C40B 0.049(2) 0.053(2) 0.058(2) -0.005(2) -0.0249(18) -0.001(2)
C41B 0.056(2) 0.057(3) 0.057(2) -0.010(2) -0.0234(19) -0.004(2)
C42B 0.054(2) 0.052(2) 0.055(2) -0.0155(19) -0.0193(19) -0.004(2)
C43B 0.043(2) 0.043(2) 0.052(2) -0.0157(18) -0.0150(18) 0.0002(18)
C44 0.0206(14) 0.0180(13) 0.0211(14) -0.0003(11) -0.0039(12) 0.0027(11)
C45 0.0197(14) 0.0178(13) 0.0205(13) -0.0004(10) -0.0045(11) 0.0012(11)
C46 0.0191(14) 0.0173(14) 0.0248(15) -0.0003(11) -0.0035(12) -0.0018(11)
C53 0.0297(16) 0.0153(14) 0.0370(18) -0.0030(12) 0.0019(14) 0.0043(12)
C54 0.0243(15) 0.0244(15) 0.0222(14) 0.0028(12) -0.0018(12) 0.0031(12)
C55 0.0286(18) 0.047(2) 0.038(2) 0.0115(17) 0.0001(15) -0.0048(17)
C56 0.041(2) 0.0296(18) 0.0271(16) 0.0077(14) -0.0007(14) 0.0079(15)
C57 0.044(2) 0.0274(16) 0.0222(15) 0.0003(12) 0.0012(15) 0.0020(16)
N4 0.0183(12) 0.0175(12) 0.0351(15) -0.0049(11) -0.0045(11) 0.0032(10)
N5 0.0164(11) 0.0239(13) 0.0198(12) 0.0012(10) -0.0021(10) 0.0035(10)
N6 0.0244(13) 0.0205(12) 0.0220(13) -0.0002(10) -0.0042(10) 0.0023(11)
O2 0.0203(11) 0.0169(10) 0.0355(13) -0.0004(9) -0.0015(9) 0.0022(8)
C47 0.0280(13) 0.0215(12) 0.0290(12) 0.0029(10) -0.0077(11) -0.0017(11)
C48 0.0335(17) 0.0229(12) 0.0286(12) 0.0013(10) -0.0088(12) 0.0000(12)
C49 0.0458(15) 0.0297(10) 0.0321(12) 0.0038(10) -0.0138(11) -0.0005(11)
C50 0.0490(18) 0.0294(11) 0.0320(13) 0.0039(10) -0.0168(14) -0.0046(13)
C51 0.0555(18) 0.0299(10) 0.0385(12) 0.0002(10) -0.0182(14) -0.0031(14)
C52 0.041(2) 0.0220(11) 0.0364(13) 0.0024(10) -0.0140(15) -0.0011(14)
C58 0.0747(19) 0.0309(13) 0.0419(16) 0.0063(11) -0.0188(14) 0.0071(14)
F7 0.0890(19) 0.0351(9) 0.0465(17) 0.0109(10) -0.0207(12) 0.0092(10)
F8 0.0890(19) 0.0351(9) 0.0465(17) 0.0109(10) -0.0207(12) 0.0092(10)
F9 0.0890(19) 0.0351(9) 0.0465(17) 0.0109(10) -0.0207(12) 0.0092(10)
C59 0.0792(13) 0.0395(8) 0.0553(10) -0.0144(8) -0.0174(11) -0.0029(9)
F10 0.0792(13) 0.0395(8) 0.0553(10) -0.0144(8) -0.0174(11) -0.0029(9)
F11 0.0792(13) 0.0395(8) 0.0553(10) -0.0144(8) -0.0174(11) -0.0029(9)
F12 0.0792(13) 0.0395(8) 0.0553(10) -0.0144(8) -0.0174(11) -0.0029(9)
C47B 0.0280(13) 0.0215(12) 0.0290(12) 0.0029(10) -0.0077(11) -0.0017(11)
C48B 0.0335(17) 0.0229(12) 0.0286(12) 0.0013(10) -0.0088(12) 0.0000(12)
C49B 0.0458(15) 0.0297(10) 0.0321(12) 0.0038(10) -0.0138(11) -0.0005(11)
C50B 0.0490(18) 0.0294(11) 0.0320(13) 0.0039(10) -0.0168(14) -0.0046(13)
C51B 0.0555(18) 0.0299(10) 0.0385(12) 0.0002(10) -0.0182(14) -0.0031(14)
C52B 0.041(2) 0.0220(11) 0.0364(13) 0.0024(10) -0.0140(15) -0.0011(14)
C58B 0.0747(19) 0.0309(13) 0.0419(16) 0.0063(11) -0.0188(14) 0.0071(14)
F7B 0.0890(19) 0.0351(9) 0.0465(17) 0.0109(10) -0.0207(12) 0.0092(10)
F8B 0.0890(19) 0.0351(9) 0.0465(17) 0.0109(10) -0.0207(12) 0.0092(10)
F9B 0.0890(19) 0.0351(9) 0.0465(17) 0.0109(10) -0.0207(12) 0.0092(10)
C59B 0.0792(13) 0.0395(8) 0.0553(10) -0.0144(8) -0.0174(11) -0.0029(9)
F10B 0.0792(13) 0.0395(8) 0.0553(10) -0.0144(8) -0.0174(11) -0.0029(9)
F11B 0.0792(13) 0.0395(8) 0.0553(10) -0.0144(8) -0.0174(11) -0.0029(9)
F12B 0.0792(13) 0.0395(8) 0.0553(10) -0.0144(8) -0.0174(11) -0.0029(9)
S2 0.0471(5) 0.0234(4) 0.0244(4) -0.0056(3) -0.0063(4) 0.0144(4)

loop_
_atom_type_symbol
_atom_type_description
_atom_type_scat_dispersion_real
_atom_type_scat_dispersion_imag
_atom_type_scat_source
C C 0.0033 0.0016 'International Tables Vol C Tables 4.2.6.8 and 6.1.1.4'
H H 0.0000 0.0000 'International Tables Vol C Tables 4.2.6.8 and 6.1.1.4'
F F 0.0171 0.0103 'International Tables Vol C Tables 4.2.6.8 and 6.1.1.4'
N N 0.0061 0.0033 'International Tables Vol C Tables 4.2.6.8 and 6.1.1.4'
O O 0.0106 0.0060 'International Tables Vol C Tables 4.2.6.8 and 6.1.1.4'
S S 0.1246 0.1234 'International Tables Vol C Tables 4.2.6.8 and 6.1.1.4'

loop_
_geom_angle_atom_site_label_1
_geom_angle_atom_site_label_2
_geom_angle_atom_site_label_3
_geom_angle
C2 C1 C6 121.7(4)
C2 C1 H1 119.2
C6 C1 H1 119.2
C1 C2 C3 120.2(4)
C1 C2 H2 119.9
C3 C2 H2 119.9
C4 C3 C2 119.1(4)
C4 C3 H3 120.5
C2 C3 H3 120.5
C3 C4 C5 121.5(4)
C3 C4 H4 119.3
C5 C4 H4 119.3
C4 C5 C6 120.5(4)
C4 C5 H5 119.7
C6 C5 H5 119.7
C5 C6 C1 117.0(3)
C5 C6 C7 120.8(3)
C1 C6 C7 122.1(3)
N1 C7 C8 108.8(3)
N1 C7 C6 111.0(3)
C8 C7 C6 116.0(3)
N1 C7 H7 106.9
C8 C7 H7 106.9
C6 C7 H7 106.9
C9 C8 C13 118.1(4)
C9 C8 C7 123.2(3)
C13 C8 C7 118.6(3)
C8 C9 C10 120.1(4)
C8 C9 H9 120.0
C10 C9 H9 120.0
C11 C10 C9 120.6(4)
C11 C10 H10 119.7
C9 C10 H10 119.7
C10 C11 C12 119.8(4)
C10 C11 H11 120.1
C12 C11 H11 120.1
C13 C12 C11 119.9(4)
C13 C12 H12 120.1
C11 C12 H12 120.1
C12 C13 C8 121.5(4)
C12 C13 H13 119.3
C8 C13 H13 119.3
O1 C14 N1 121.7(3)
O1 C14 C15 119.4(3)
N1 C14 C15 118.9(3)
N2 C15 C14 107.3(3)
N2 C15 C24 110.7(3)
C14 C15 C24 114.8(2)
N2 C15 H15 107.9
C14 C15 H15 107.9
C24 C15 H15 107.9
N2 C16 N3 113.0(3)
N2 C16 S1 123.2(3)
N3 C16 S1 123.7(3)
C18 C17 C22 120.0
C18 C17 N3 116.7(7)
C22 C17 N3 122.4(7)
C17 C18 C19 120.0
C17 C18 H18 120.0
C19 C18 H18 120.0
C20 C19 C18 120.0
C20 C19 C28 120.9(8)
C18 C19 C28 119.0(8)
C19 C20 C21 120.0
C19 C20 H20 120.0
C21 C20 H20 120.0
C20 C21 C22 120.0
C20 C21 C29 123.9(8)
C22 C21 C29 116.0(8)
C21 C22 C17 120.0
C21 C22 H22 120.0
C17 C22 H22 120.0
N3 C17B C18B 125.0(5)
N3 C17B C22B 114.8(5)
C18B C17B C22B 120.0
C17B C18B C19B 120.0
C17B C18B H18B 120.0
C19B C18B H18B 120.0
C18B C19B C20B 120.0
C18B C19B C28B 118.6(5)
C20B C19B C28B 121.4(5)
C21B C20B C19B 120.0
C21B C20B H20B 120.0
C19B C20B H20B 120.0
C20B C21B C22B 120.0
C20B C21B C29B 121.0(5)
C22B C21B C29B 118.9(5)
C21B C22B C17B 120.0
C21B C22B H22B 120.0
C17B C22B H22B 120.0
F1B C28B F2B 109.0(8)
F1B C28B F3B 104.6(8)
F2B C28B F3B 101.3(9)
F1B C28B C19B 117.0(9)
F2B C28B C19B 114.7(7)
F3B C28B C19B 108.6(8)
F4B C29B F5B 101.9(10)
F4B C29B F6B 120.6(9)
F5B C29B F6B 119.9(8)
F4B C29B C21B 109.3(9)
F5B C29B C21B 108.9(7)
F6B C29B C21B 95.5(7)
F1 C28 F3 109.5(12)
F1 C28 F2 110.5(12)
F3 C28 F2 105.6(11)
F1 C28 C19 116.8(12)
F3 C28 C19 108.0(9)
F2 C28 C19 105.8(11)
F4 C29 F5 96.3(12)
F4 C29 F6 91.3(10)
F5 C29 F6 119.0(10)
F4 C29 C21 117.7(12)
F5 C29 C21 123.4(11)
F6 C29 C21 104.9(10)
N1 C23 H23A 109.5
N1 C23 H23B 109.5
H23A C23 H23B 109.5
N1 C23 H23C 109.5
H23A C23 H23C 109.5
H23B C23 H23C 109.5
C27 C24 C26 108.9(3)
C27 C24 C25 110.1(3)
C26 C24 C25 108.4(3)
C27 C24 C15 112.1(3)
C26 C24 C15 110.3(3)
C25 C24 C15 107.0(3)
C24 C25 H25A 109.5
C24 C25 H25B 109.5
H25A C25 H25B 109.5
C24 C25 H25C 109.5
H25A C25 H25C 109.5
H25B C25 H25C 109.5
C24 C26 H26A 109.5
C24 C26 H26B 109.5
H26A C26 H26B 109.5
C24 C26 H26C 109.5
H26A C26 H26C 109.5
H26B C26 H26C 109.5
C24 C27 H27A 109.5
C24 C27 H27B 109.5
H27A C27 H27B 109.5
C24 C27 H27C 109.5
H27A C27 H27C 109.5
H27B C27 H27C 109.5
C14 N1 C23 122.4(3)
C14 N1 C7 117.8(3)
C23 N1 C7 117.5(3)
C16 N2 C15 123.4(3)
C16 N2 H2A 118.3
C15 N2 H2A 118.3
C16 N3 C17B 127.8(5)
C16 N3 C17 127.7(6)
C16 N3 H3A 116.1
C17B N3 H3A 116.0
C17 N3 H3A 116.1
C16 N3 H3B 116.1
C17B N3 H3B 116.1
C17 N3 H3B 116.2
C32 C31 C36 120.0
C32 C31 H31 120.0
C36 C31 H31 120.0
C31 C32 C33 120.0
C31 C32 H32 120.0
C33 C32 H32 120.0
C32 C33 C34 120.0
C32 C33 H33 120.0
C34 C33 H33 120.0
C35 C34 C33 120.0
C35 C34 H34 120.0
C33 C34 H34 120.0
C34 C35 C36 120.0
C34 C35 H35 120.0
C36 C35 H35 120.0
C35 C36 C31 120.0
C35 C36 C37 121.4(13)
C31 C36 C37 118.5(13)
N4 C37 C38 112.8(8)
N4 C37 C36 114.1(13)
C38 C37 C36 118.0(12)
N4 C37 H37 103.1
C38 C37 H37 103.1
C36 C37 H37 103.1
C39 C38 C43 120.0
C39 C38 C37 121.7(9)
C43 C38 C37 118.2(9)
C40 C39 C38 120.0
C40 C39 H39 120.0
C38 C39 H39 120.0
C39 C40 C41 120.0
C39 C40 H40 120.0
C41 C40 H40 120.0
C42 C41 C40 120.0
C42 C41 H41 120.0
C40 C41 H41 120.0
C41 C42 C43 120.0
C41 C42 H42 120.0
C43 C42 H42 120.0
C42 C43 C38 120.0
C42 C43 H43 120.0
C38 C43 H43 120.0
C32B C31B C36B 120.0
C32B C31B H31B 120.0
C36B C31B H31B 120.0
C31B C32B C33B 120.0
C31B C32B H32B 120.0
C33B C32B H32B 120.0
C34B C33B C32B 120.0
C34B C33B H33B 120.0
C32B C33B H33B 120.0
C33B C34B C35B 120.0
C33B C34B H34B 120.0
C35B C34B H34B 120.0
C36B C35B C34B 120.0
C36B C35B H35B 120.0
C34B C35B H35B 120.0
C35B C36B C31B 120.0
C35B C36B C37B 120.5(16)
C31B C36B C37B 118.8(15)
N4 C37B C36B 108.2(15)
N4 C37B C38B 108.4(10)
C36B C37B C38B 114.1(15)
N4 C37B H37B 108.6
C36B C37B H37B 108.6
C38B C37B H37B 108.6
C39B C38B C43B 120.0
C39B C38B C37B 124.4(10)
C43B C38B C37B 115.6(10)
C38B C39B C40B 120.0
C38B C39B H39B 120.0
C40B C39B H39B 120.0
C41B C40B C39B 120.0
C41B C40B H40B 120.0
C39B C40B H40B 120.0
C40B C41B C42B 120.0
C40B C41B H41B 120.0
C42B C41B H41B 120.0
C41B C42B C43B 120.0
C41B C42B H42B 120.0
C43B C42B H42B 120.0
C42B C43B C38B 120.0
C42B C43B H43B 120.0
C38B C43B H43B 120.0
O2 C44 N4 121.3(3)
O2 C44 C45 118.6(3)
N4 C44 C45 120.1(3)
N5 C45 C44 106.8(2)
N5 C45 C54 110.2(2)
C44 C45 C54 115.2(2)
N5 C45 H45 108.1
C44 C45 H45 108.1
C54 C45 H45 108.1
N5 C46 N6 113.1(3)
N5 C46 S2 121.7(2)
N6 C46 S2 125.2(2)
N4 C53 H53A 109.5
N4 C53 H53B 109.5
H53A C53 H53B 109.5
N4 C53 H53C 109.5
H53A C53 H53C 109.5
H53B C53 H53C 109.5
C57 C54 C56 108.6(3)
C57 C54 C55 109.5(3)
C56 C54 C55 107.4(3)
C57 C54 C45 112.7(3)
C56 C54 C45 109.8(3)
C55 C54 C45 108.7(3)
C54 C55 H55A 109.5
C54 C55 H55B 109.5
H55A C55 H55B 109.5
C54 C55 H55C 109.5
H55A C55 H55C 109.5
H55B C55 H55C 109.5
C54 C56 H56A 109.5
C54 C56 H56B 109.5
H56A C56 H56B 109.5
C54 C56 H56C 109.5
H56A C56 H56C 109.5
H56B C56 H56C 109.5
C54 C57 H57A 109.5
C54 C57 H57B 109.5
H57A C57 H57B 109.5
C54 C57 H57C 109.5
H57A C57 H57C 109.5
H57B C57 H57C 109.5
C44 N4 C53 124.8(3)
C44 N4 C37 118.1(9)
C53 N4 C37 117.0(9)
C44 N4 C37B 118.6(10)
C53 N4 C37B 116.6(10)
C46 N5 C45 121.6(3)
C46 N5 H5A 119.2
C45 N5 H5A 119.2
C46 N6 C47B 130.8(7)
C46 N6 C47 128.9(6)
C46 N6 H6A 115.5
C47B N6 H6A 113.6
C47 N6 H6A 115.5
C46 N6 H6B 114.6
C47B N6 H6B 114.6
C47 N6 H6B 116.5
C48 C47 C52 120.0
C48 C47 N6 115.7(10)
C52 C47 N6 124.3(10)
C47 C48 C49 120.0
C47 C48 H48 120.0
C49 C48 H48 120.0
C50 C49 C48 120.0
C50 C49 C58 120.9(10)
C48 C49 C58 119.1(10)
C49 C50 C51 120.0
C49 C50 H50 120.0
C51 C50 H50 120.0
C52 C51 C50 120.0
C52 C51 C59 119.0(8)
C50 C51 C59 120.9(8)
C51 C52 C47 120.0
C51 C52 H52 120.0
C47 C52 H52 120.0
F8 C58 F9 104.9(8)
F8 C58 F7 107.8(10)
F9 C58 F7 106.3(11)
F8 C58 C49 112.6(11)
F9 C58 C49 113.1(11)
F7 C58 C49 111.7(9)
F12 C59 F11 117.9(9)
F12 C59 F10 104.0(10)
F11 C59 F10 101.0(9)
F12 C59 C51 113.6(8)
F11 C59 C51 109.9(8)
F10 C59 C51 109.0(10)
C48B C47B C52B 120.0
C48B C47B N6 117.0(11)
C52B C47B N6 122.9(11)
C49B C48B C47B 120.0
C49B C48B H48B 120.0
C47B C48B H48B 120.0
C48B C49B C50B 120.0
C48B C49B C58B 121.4(12)
C50B C49B C58B 118.6(12)
C51B C50B C49B 120.0
C51B C50B H50B 120.0
C49B C50B H50B 120.0
C50B C51B C52B 120.0
C50B C51B C59B 118.4(10)
C52B C51B C59B 121.6(10)
C51B C52B C47B 120.0
C51B C52B H52B 120.0
C47B C52B H52B 120.0
F7B C58B F9B 109.3(11)
F7B C58B F8B 102.2(12)
F9B C58B F8B 103.4(9)
F7B C58B C49B 113.1(11)
F9B C58B C49B 115.8(13)
F8B C58B C49B 111.7(12)
F10B C59B F11B 103.3(11)
F10B C59B F12B 116.2(12)
F11B C59B F12B 99.6(8)
F10B C59B C51B 113.9(11)
F11B C59B C51B 111.0(10)
F12B C59B C51B 111.5(9)

loop_
_geom_bond_atom_site_label_1
_geom_bond_atom_site_label_2
_geom_bond_distance
C1 C2 1.374(6)
C1 C6 1.398(5)
C1 H1 0.9500
C2 C3 1.375(6)
C2 H2 0.9500
C3 C4 1.359(6)
C3 H3 0.9500
C4 C5 1.385(6)
C4 H4 0.9500
C5 C6 1.388(5)
C5 H5 0.9500
C6 C7 1.525(5)
C7 N1 1.486(4)
C7 C8 1.519(5)
C7 H7 1.0000
C8 C9 1.390(5)
C8 C13 1.400(5)
C9 C10 1.392(6)
C9 H9 0.9500
C10 C11 1.378(7)
C10 H10 0.9500
C11 C12 1.378(7)
C11 H11 0.9500
C12 C13 1.373(6)
C12 H12 0.9500
C13 H13 0.9500
C14 O1 1.238(4)
C14 N1 1.346(4)
C14 C15 1.537(4)
C15 N2 1.449(4)
C15 C24 1.559(5)
C15 H15 1.0000
C16 N2 1.335(4)
C16 N3 1.364(4)
C16 S1 1.678(3)
C17 C18 1.3900
C17 C22 1.3900
C17 N3 1.451(7)
C18 C19 1.3900
C18 H18 0.9500
C19 C20 1.3900
C19 C28 1.516(13)
C20 C21 1.3900
C20 H20 0.9500
C21 C22 1.3900
C21 C29 1.515(11)
C22 H22 0.9500
C17B N3 1.389(5)
C17B C18B 1.3900
C17B C22B 1.3900
C18B C19B 1.3900
C18B H18B 0.9500
C19B C20B 1.3900
C19B C28B 1.487(10)
C20B C21B 1.3900
C20B H20B 0.9500
C21B C22B 1.3900
C21B C29B 1.604(10)
C22B H22B 0.9500
C28B F1B 1.268(11)
C28B F2B 1.383(11)
C28B F3B 1.473(13)
C29B F4B 1.201(11)
C29B F5B 1.365(12)
C29B F6B 1.533(11)
C28 F1 1.210(12)
C28 F3 1.360(15)
C28 F2 1.468(14)
C29 F4 1.267(14)
C29 F5 1.399(14)
C29 F6 1.403(14)
C23 N1 1.467(4)
C23 H23A 0.9800
C23 H23B 0.9800
C23 H23C 0.9800
C24 C27 1.530(5)
C24 C26 1.534(5)
C24 C25 1.534(5)
C25 H25A 0.9800
C25 H25B 0.9800
C25 H25C 0.9800
C26 H26A 0.9800
C26 H26B 0.9800
C26 H26C 0.9800
C27 H27A 0.9800
C27 H27B 0.9800
C27 H27C 0.9800
N2 H2A 0.8800
N3 H3A 0.8800
N3 H3B 0.8800
C31 C32 1.3900
C31 C36 1.3900
C31 H31 0.9500
C32 C33 1.3900
C32 H32 0.9500
C33 C34 1.3900
C33 H33 0.9500
C34 C35 1.3900
C34 H34 0.9500
C35 C36 1.3900
C35 H35 0.9500
C36 C37 1.549(10)
C37 N4 1.492(11)
C37 C38 1.509(9)
C37 H37 1.0000
C38 C39 1.3900
C38 C43 1.3900
C39 C40 1.3900
C39 H39 0.9500
C40 C41 1.3900
C40 H40 0.9500
C41 C42 1.3900
C41 H41 0.9500
C42 C43 1.3900
C42 H42 0.9500
C43 H43 0.9500
C31B C32B 1.3900
C31B C36B 1.3900
C31B H31B 0.9500
C32B C33B 1.3900
C32B H32B 0.9500
C33B C34B 1.3900
C33B H33B 0.9500
C34B C35B 1.3900
C34B H34B 0.9500
C35B C36B 1.3900
C35B H35B 0.9500
C36B C37B 1.521(13)
C37B N4 1.496(12)
C37B C38B 1.533(12)
C37B H37B 1.0000
C38B C39B 1.3900
C38B C43B 1.3900
C39B C40B 1.3900
C39B H39B 0.9500
C40B C41B 1.3900
C40B H40B 0.9500
C41B C42B 1.3900
C41B H41B 0.9500
C42B C43B 1.3900
C42B H42B 0.9500
C43B H43B 0.9500
C44 O2 1.241(4)
C44 N4 1.349(4)
C44 C45 1.540(4)
C45 N5 1.461(4)
C45 C54 1.563(4)
C45 H45 1.0000
C46 N5 1.344(4)
C46 N6 1.370(4)
C46 S2 1.673(3)
C53 N4 1.465(4)
C53 H53A 0.9800
C53 H53B 0.9800
C53 H53C 0.9800
C54 C57 1.531(5)
C54 C56 1.533(4)
C54 C55 1.537(5)
C55 H55A 0.9800
C55 H55B 0.9800
C55 H55C 0.9800
C56 H56A 0.9800
C56 H56B 0.9800
C56 H56C 0.9800
C57 H57A 0.9800
C57 H57B 0.9800
C57 H57C 0.9800
N5 H5A 0.8800
N6 C47B 1.410(9)
N6 C47 1.426(8)
N6 H6A 0.8800
N6 H6B 0.8800
C47 C48 1.3900
C47 C52 1.3900
C48 C49 1.3900
C48 H48 0.9500
C49 C50 1.3900
C49 C58 1.483(10)
C50 C51 1.3900
C50 H50 0.9500
C51 C52 1.3900
C51 C59 1.521(10)
C52 H52 0.9500
C58 F8 1.344(14)
C58 F9 1.353(13)
C58 F7 1.353(11)
C59 F12 1.314(12)
C59 F11 1.342(11)
C59 F10 1.359(12)
C47B C48B 1.3900
C47B C52B 1.3900
C48B C49B 1.3900
C48B H48B 0.9500
C49B C50B 1.3900
C49B C58B 1.470(11)
C50B C51B 1.3900
C50B H50B 0.9500
C51B C52B 1.3900
C51B C59B 1.471(11)
C52B H52B 0.9500
C58B F7B 1.331(12)
C58B F9B 1.333(14)
C58B F8B 1.375(16)
C59B F10B 1.306(13)
C59B F11B 1.370(13)
C59B F12B 1.391(13)

loop_
_geom_hbond_atom_site_label_D
_geom_hbond_atom_site_label_H
_geom_hbond_atom_site_label_A
_geom_hbond_distance_DH
_geom_hbond_distance_HA
_geom_hbond_distance_DA
_geom_hbond_angle_DHA
N2 H2A O2 0.88 2.03 2.892(3) 167.1
N3 H3B O2 0.88 2.41 3.204(4) 150.1
N5 H5A O1 0.88 2.07 2.874(4) 150.7
N6 H6B O1 0.88 2.64 3.400(4) 145.2

loop_
_geom_torsion_atom_site_label_1
_geom_torsion_atom_site_label_2
_geom_torsion_atom_site_label_3
_geom_torsion_atom_site_label_4
_geom_torsion
C6 C1 C2 C3 -2.7(7)
C1 C2 C3 C4 1.7(7)
C2 C3 C4 C5 -0.3(8)
C3 C4 C5 C6 -0.1(8)
C4 C5 C6 C1 -0.8(6)
C4 C5 C6 C7 -177.0(4)
C2 C1 C6 C5 2.2(6)
C2 C1 C6 C7 178.4(4)
C5 C6 C7 N1 -161.4(3)
C1 C6 C7 N1 22.6(4)
C5 C6 C7 C8 -36.6(5)
C1 C6 C7 C8 147.4(3)
N1 C7 C8 C9 83.8(4)
C6 C7 C8 C9 -42.2(5)
N1 C7 C8 C13 -92.0(4)
C6 C7 C8 C13 142.0(3)
C13 C8 C9 C10 2.6(6)
C7 C8 C9 C10 -173.3(4)
C8 C9 C10 C11 -0.9(7)
C9 C10 C11 C12 -1.1(8)
C10 C11 C12 C13 1.3(7)
C11 C12 C13 C8 0.5(6)
C9 C8 C13 C12 -2.4(6)
C7 C8 C13 C12 173.6(3)
O1 C14 C15 N2 -34.4(4)
N1 C14 C15 N2 144.9(3)
O1 C14 C15 C24 89.1(4)
N1 C14 C15 C24 -91.6(4)
C22 C17 C18 C19 0.0
N3 C17 C18 C19 -169.0(13)
C17 C18 C19 C20 0.0
C17 C18 C19 C28 -176.4(11)
C18 C19 C20 C21 0.0
C28 C19 C20 C21 176.3(12)
C19 C20 C21 C22 0.0
C19 C20 C21 C29 -178.0(12)
C20 C21 C22 C17 0.0
C29 C21 C22 C17 178.2(11)
C18 C17 C22 C21 0.0
N3 C17 C22 C21 168.3(14)
N3 C17B C18B C19B 175.6(10)
C22B C17B C18B C19B 0.0
C17B C18B C19B C20B 0.0
C17B C18B C19B C28B -179.0(8)
C18B C19B C20B C21B 0.0
C28B C19B C20B C21B 179.0(9)
C19B C20B C21B C22B 0.0
C19B C20B C21B C29B -176.3(8)
C20B C21B C22B C17B 0.0
C29B C21B C22B C17B 176.4(8)
N3 C17B C22B C21B -176.0(9)
C18B C17B C22B C21B 0.0
C18B C19B C28B F1B 147.6(8)
C20B C19B C28B F1B -31.4(13)
C18B C19B C28B F2B 18.1(12)
C20B C19B C28B F2B -160.9(8)
C18B C19B C28B F3B -94.3(8)
C20B C19B C28B F3B 86.7(9)
C20B C21B C29B F4B -145.5(8)
C22B C21B C29B F4B 38.2(12)
C20B C21B C29B F5B 103.9(8)
C22B C21B C29B F5B -72.4(9)
C20B C21B C29B F6B -20.3(9)
C22B C21B C29B F6B 163.4(6)
C20 C19 C28 F1 9.2(18)
C18 C19 C28 F1 -174.5(12)
C20 C19 C28 F3 133.1(10)
C18 C19 C28 F3 -50.5(13)
C20 C19 C28 F2 -114.2(11)
C18 C19 C28 F2 62.2(12)
C20 C21 C29 F4 -170.1(11)
C22 C21 C29 F4 11.8(17)
C20 C21 C29 F5 70.2(16)
C22 C21 C29 F5 -107.8(13)
C20 C21 C29 F6 -70.6(12)
C22 C21 C29 F6 111.3(10)
N2 C15 C24 C27 64.5(4)
C14 C15 C24 C27 -57.2(4)
N2 C15 C24 C26 -173.9(3)
C14 C15 C24 C26 64.4(3)
N2 C15 C24 C25 -56.2(3)
C14 C15 C24 C25 -177.9(3)
O1 C14 N1 C23 162.5(3)
C15 C14 N1 C23 -16.7(5)
O1 C14 N1 C7 0.0(5)
C15 C14 N1 C7 -179.3(3)
C8 C7 N1 C14 94.0(3)
C6 C7 N1 C14 -137.1(3)
C8 C7 N1 C23 -69.4(4)
C6 C7 N1 C23 59.4(4)
N3 C16 N2 C15 -175.7(3)
S1 C16 N2 C15 6.3(5)
C14 C15 N2 C16 -111.4(3)
C24 C15 N2 C16 122.6(3)
N2 C16 N3 C17B 176.6(7)
S1 C16 N3 C17B -5.3(8)
N2 C16 N3 C17 176.3(9)
S1 C16 N3 C17 -5.7(9)
C18B C17B N3 C16 -35.4(9)
C22B C17B N3 C16 140.5(5)
C18B C17B N3 C17 35(100)
C22B C17B N3 C17 -149(100)
C18 C17 N3 C16 -37.2(11)
C22 C17 N3 C16 154.1(6)
C18 C17 N3 C17B -147(100)
C22 C17 N3 C17B 45(100)
C36 C31 C32 C33 0.0
C31 C32 C33 C34 0.0
C32 C33 C34 C35 0.0
C33 C34 C35 C36 0.0
C34 C35 C36 C31 0.0
C34 C35 C36 C37 178(2)
C32 C31 C36 C35 0.0
C32 C31 C36 C37 -178.5(19)
C35 C36 C37 N4 136.3(13)
C31 C36 C37 N4 -45.2(19)
C35 C36 C37 C38 0(2)
C31 C36 C37 C38 178.8(12)
N4 C37 C38 C39 -68.9(14)
C36 C37 C38 C39 67.6(16)
N4 C37 C38 C43 108.8(12)
C36 C37 C38 C43 -114.7(16)
C43 C38 C39 C40 0.0
C37 C38 C39 C40 177.7(8)
C38 C39 C40 C41 0.0
C39 C40 C41 C42 0.0
C40 C41 C42 C43 0.0
C41 C42 C43 C38 0.0
C39 C38 C43 C42 0.0
C37 C38 C43 C42 -177.7(8)
C36B C31B C32B C33B 0.0
C31B C32B C33B C34B 0.0
C32B C33B C34B C35B 0.0
C33B C34B C35B C36B 0.0
C34B C35B C36B C31B 0.0
C34B C35B C36B C37B 171(2)
C32B C31B C36B C35B 0.0
C32B C31B C36B C37B -171(2)
C35B C36B C37B N4 142.0(14)
C31B C36B C37B N4 -47(2)
C35B C36B C37B C38B 21(2)
C31B C36B C37B C38B -168.0(13)
N4 C37B C38B C39B -68.7(15)
C36B C37B C38B C39B 52.0(19)
N4 C37B C38B C43B 109.8(13)
C36B C37B C38B C43B -129.5(17)
C43B C38B C39B C40B 0.0
C37B C38B C39B C40B 178.4(9)
C38B C39B C40B C41B 0.0
C39B C40B C41B C42B 0.0
C40B C41B C42B C43B 0.0
C41B C42B C43B C38B 0.0
C39B C38B C43B C42B 0.0
C37B C38B C43B C42B -178.6(8)
O2 C44 C45 N5 -31.1(4)
N4 C44 C45 N5 148.6(3)
O2 C44 C45 C54 91.7(3)
N4 C44 C45 C54 -88.7(3)
N5 C45 C54 C57 74.0(3)
C44 C45 C54 C57 -46.9(4)
N5 C45 C54 C56 -164.8(3)
C44 C45 C54 C56 74.2(3)
N5 C45 C54 C55 -47.6(3)
C44 C45 C54 C55 -168.6(3)
O2 C44 N4 C53 172.5(3)
C45 C44 N4 C53 -7.1(5)
O2 C44 N4 C37 -4.0(6)
C45 C44 N4 C37 176.4(5)
O2 C44 N4 C37B -10.5(7)
C45 C44 N4 C37B 169.8(6)
C38 C37 N4 C44 -100.7(13)
C36 C37 N4 C44 121.0(13)
C38 C37 N4 C53 82.6(13)
C36 C37 N4 C53 -55.7(14)
C38 C37 N4 C37B -4(17)
C36 C37 N4 C37B -143(19)
C36B C37B N4 C44 130.0(13)
C38B C37B N4 C44 -105.7(13)
C36B C37B N4 C53 -52.8(15)
C38B C37B N4 C53 71.5(14)
C36B C37B N4 C37 43(17)
C38B C37B N4 C37 168(19)
N6 C46 N5 C45 173.9(3)
S2 C46 N5 C45 -4.2(4)
C44 C45 N5 C46 -76.1(3)
C54 C45 N5 C46 158.0(3)
N5 C46 N6 C47B 173.7(9)
S2 C46 N6 C47B -8.3(10)
N5 C46 N6 C47 174.4(8)
S2 C46 N6 C47 -7.6(9)
C46 N6 C47 C48 159.8(5)
C47B N6 C47 C48 -35(38)
C46 N6 C47 C52 -21.5(13)
C47B N6 C47 C52 144(38)
C52 C47 C48 C49 0.0
N6 C47 C48 C49 178.7(10)
C47 C48 C49 C50 0.0
C47 C48 C49 C58 178.1(12)
C48 C49 C50 C51 0.0
C58 C49 C50 C51 -178.1(13)
C49 C50 C51 C52 0.0
C49 C50 C51 C59 176.0(10)
C50 C51 C52 C47 0.0
C59 C51 C52 C47 -176.1(10)
C48 C47 C52 C51 0.0
N6 C47 C52 C51 -178.6(11)
C50 C49 C58 F8 -34.1(14)
C48 C49 C58 F8 147.8(8)
C50 C49 C58 F9 84.6(13)
C48 C49 C58 F9 -93.5(11)
C50 C49 C58 F7 -155.5(10)
C48 C49 C58 F7 26.4(15)
C52 C51 C59 F12 69.2(11)
C50 C51 C59 F12 -106.8(9)
C52 C51 C59 F11 -156.2(8)
C50 C51 C59 F11 27.8(12)
C52 C51 C59 F10 -46.3(13)
C50 C51 C59 F10 137.7(10)
C46 N6 C47B C48B 153.1(7)
C47 N6 C47B C48B 138(38)
C46 N6 C47B C52B -30.5(15)
C47 N6 C47B C52B -46(37)
C52B C47B C48B C49B 0.0
N6 C47B C48B C49B 176.5(12)
C47B C48B C49B C50B 0.0
C47B C48B C49B C58B 177.9(15)
C48B C49B C50B C51B 0.0
C58B C49B C50B C51B -177.9(15)
C49B C50B C51B C52B 0.0
C49B C50B C51B C59B -177.2(11)
C50B C51B C52B C47B 0.0
C59B C51B C52B C47B 177.2(12)
C48B C47B C52B C51B 0.0
N6 C47B C52B C51B -176.3(13)
C48B C49B C58B F7B 51.5(18)
C50B C49B C58B F7B -130.6(13)
C48B C49B C58B F9B 178.8(9)
C50B C49B C58B F9B -3.3(18)
C48B C49B C58B F8B -63.1(14)
C50B C49B C58B F8B 114.8(12)
C50B C51B C59B F10B 177.6(13)
C52B C51B C59B F10B 0.4(18)
C50B C51B C59B F11B 61.5(12)
C52B C51B C59B F11B -115.7(10)
C50B C51B C59B F12B -48.6(13)
C52B C51B C59B F12B 134.2(9)
